data_4062948
_journal_name_full Organometallics
_journal_paper_doi 10.1021/om0497902
_journal_year 2004
_chemical_formula_sum 'C22 H15 N O2'
_chemical_formula_weight 325.35
_space_group_IT_number 43
_symmetry_cell_setting orthorhombic
_symmetry_space_group_name_Hall 'F 2 -2d'
_symmetry_space_group_name_H-M 'F d d 2'
_cell_angle_alpha 90.0000(10)
_cell_angle_beta 90.0000(10)
_cell_angle_gamma 90.0000(10)
_cell_formula_units_Z 8
_cell_length_a 43.515(8)
_cell_length_b 6.2634(12)
_cell_length_c 11.651(3)
_cell_measurement_temperature 163(2)
_cell_volume 3175.6(11)
_diffrn_ambient_temperature 163(2)
_exptl_crystal_density_diffrn 1.361
_cod_depositor_comments
;
The following automatic conversions were performed:
'_symmetry_cell_setting' value 'Orthorhombic' changed to 'orthorhombic'
according to '/home/saulius/struct/CIF-dictionaries/cif_core.dic'
dictionary named 'cif_core.dic' version 2.4.1 from 2010-06-29.

Automatic conversion script
Id: cif_fix_enum 1527 2010-12-29 10:47:43Z saulius 
;
_cod_database_code 4062948

loop_
_symmetry_equiv_pos_as_xyz
'x, y, z'
'-x, -y, z'
'x+1/4, -y+1/4, z+1/4'
'-x+1/4, y+1/4, z+1/4'
'x, y+1/2, z+1/2'
'-x, -y+1/2, z+1/2'
'x+1/4, -y+3/4, z+3/4'
'-x+1/4, y+3/4, z+3/4'
'x+1/2, y, z+1/2'
'-x+1/2, -y, z+1/2'
'x+3/4, -y+1/4, z+3/4'
'-x+3/4, y+1/4, z+3/4'
'x+1/2, y+1/2, z'
'-x+1/2, -y+1/2, z'
'x+3/4, -y+3/4, z+1/4'
'-x+3/4, y+3/4, z+1/4'

loop_
_atom_site_label
_atom_site_type_symbol
_atom_site_fract_x
_atom_site_fract_y
_atom_site_fract_z
_atom_site_U_iso_or_equiv
_atom_site_adp_type
_atom_site_occupancy
_atom_site_symmetry_multiplicity
_atom_site_calc_flag
_atom_site_refinement_flags
_atom_site_disorder_assembly
_atom_site_disorder_group
O1 O 0.30286(5) -0.0066(4) 0.27467(19) 0.0363(7) Uani 1 1 d . . .
C1 C 0.2500 -0.2500 0.3714(4) 0.0316(13) Uani 1 2 d S . .
N1 N 0.2500 -0.2500 0.2529(4) 0.0447(13) Uani 1 2 d S . .
H1 H 0.2647(9) -0.162(7) 0.222(4) 0.054(14) Uiso 1 1 d . . .
C2 C 0.26922(9) -0.1099(6) 0.4332(3) 0.0310(10) Uani 1 1 d . . .
C3 C 0.26902(9) -0.1128(7) 0.5519(3) 0.0328(10) Uani 1 1 d . . .
H3 H 0.2811(10) -0.019(7) 0.594(3) 0.052(13) Uiso 1 1 d . . .
C4 C 0.2500 -0.2500 0.6115(5) 0.0359(14) Uani 1 2 d S . .
H4 H 0.2500 -0.2500 0.684(5) 0.025(14) Uiso 1 2 d S . .
C5 C 0.28858(8) 0.0504(7) 0.3775(3) 0.0311(10) Uani 1 1 d . . .
C6 C 0.31981(8) 0.1674(7) 0.2408(3) 0.0366(10) Uani 1 1 d . . .
C7 C 0.31679(9) 0.3325(7) 0.3205(4) 0.0377(10) Uani 1 1 d . . .
C8 C 0.29678(9) 0.2510(7) 0.4073(4) 0.0355(10) Uani 1 1 d . . .
H8 H 0.2905(8) 0.314(6) 0.477(3) 0.050(13) Uiso 1 1 d . . .
C9 C 0.33703(10) 0.1812(9) 0.1416(4) 0.0513(13) Uani 1 1 d . . .
H9 H 0.3386(9) 0.055(7) 0.088(3) 0.050(13) Uiso 1 1 d . . .
C10 C 0.35229(10) 0.3754(9) 0.1245(4) 0.0523(13) Uani 1 1 d . . .
H10 H 0.3660(11) 0.376(8) 0.051(5) 0.079(16) Uiso 1 1 d . . .
C11 C 0.34952(10) 0.5430(9) 0.2024(4) 0.0558(14) Uani 1 1 d . . .
H11 H 0.3609(11) 0.715(8) 0.192(4) 0.081(16) Uiso 1 1 d . . .
C12 C 0.33229(9) 0.5260(8) 0.3000(4) 0.0472(12) Uani 1 1 d . . .
H12 H 0.3311(10) 0.661(8) 0.351(4) 0.066(15) Uiso 1 1 d . . .

loop_
_atom_site_aniso_label
_atom_site_aniso_U_11
_atom_site_aniso_U_22
_atom_site_aniso_U_33
_atom_site_aniso_U_23
_atom_site_aniso_U_13
_atom_site_aniso_U_12
O1 0.0350(13) 0.0428(16) 0.0310(15) -0.0005(12) 0.0063(12) -0.0037(16)
C1 0.041(3) 0.029(3) 0.025(3) 0.000 0.000 0.006(3)
N1 0.054(3) 0.053(3) 0.026(3) 0.000 0.000 -0.015(3)
C2 0.033(2) 0.033(2) 0.027(2) -0.0001(18) 0.0017(16) -0.001(2)
C3 0.033(2) 0.034(3) 0.032(3) -0.004(2) 0.0004(19) -0.002(2)
C4 0.037(3) 0.051(4) 0.020(3) 0.000 0.000 0.003(3)
C5 0.0247(18) 0.040(3) 0.029(2) -0.0016(18) 0.0005(17) 0.0016(19)
C6 0.030(2) 0.043(3) 0.037(2) 0.017(2) -0.0064(19) -0.008(2)
C7 0.029(2) 0.042(3) 0.042(3) 0.007(2) -0.0011(18) 0.001(2)
C8 0.033(2) 0.042(3) 0.031(2) -0.002(2) -0.0028(18) 0.002(2)
C9 0.039(2) 0.073(4) 0.042(3) 0.008(3) 0.000(2) 0.002(3)
C10 0.033(2) 0.073(4) 0.050(3) 0.023(3) 0.001(2) -0.004(2)
C11 0.039(3) 0.063(4) 0.065(4) 0.025(3) -0.004(2) -0.007(3)
C12 0.036(2) 0.050(3) 0.056(3) 0.018(3) -0.004(2) -0.007(3)

loop_
_geom_bond_atom_site_label_1
_geom_bond_atom_site_label_2
_geom_bond_distance
_geom_bond_site_symmetry_2
_geom_bond_publ_flag
O1 C6 1.374(4) . ?
O1 C5 1.396(4) . ?
C1 N1 1.381(7) . ?
C1 C2 1.410(4) 14_545 ?
C1 C2 1.410(4) . ?
C2 C3 1.383(5) . ?
C2 C5 1.463(5) . ?
C3 C4 1.380(5) . ?
C4 C3 1.380(5) 14_545 ?
C5 C8 1.351(5) . ?
C6 C9 1.380(6) . ?
C6 C7 1.395(5) . ?
C7 C12 1.407(6) . ?
C7 C8 1.429(6) . ?
C9 C10 1.400(7) . ?
C10 C11 1.393(7) . ?
C11 C12 1.366(6) . ?
